data_1546913
loop_
_publ_author_name
'\/Lukaszuk, Katarzyna Anna'
'Rojo-Gama, Daniel'
'\/Oien-\/Odegaard, Sigurd'
'Lazzarini, Andrea'
'Berlier, Gloria'
'Bordiga, Silvia'
'Lillerud, Karl Petter'
'Olsbye, Unni'
'Beato, Pablo'
'Lundegaard, Lars Fahl'
'Svelle, Stian'

_publ_section_title
;
 Zeolite morphology and catalyst performance: Conversion of methanol to
 hydrocarbons over offretite
;
_journal_name_full 'Catal. Sci. Technol.'
_journal_paper_doi 10.1039/C7CY00996H
_journal_year 2017
_chemical_formula_moiety 'K1 O36 Si18, 2(C2.5 O0.5), 9(C), 3(O)'
_chemical_formula_sum 'C14 K O40 Si18'
_chemical_formula_weight 1352.86
_chemical_name_common Offretite
_space_group_crystal_system hexagonal
_space_group_IT_number 187
_space_group_name_Hall 'P -6 2'
_space_group_name_H-M_alt 'P -6 m 2'
_symmetry_space_group_name_Hall 'P -6 2'
_symmetry_space_group_name_H-M 'P -6 m 2'
_atom_sites_solution_primary dual
_audit_creation_date 2017-05-02
_audit_creation_method
;
Olex2 1.2
(compiled 2017.03.28 svn.r3405 for OlexSys, GUI svn.r5335)
;
_cell_angle_alpha 90
_cell_angle_beta 90
_cell_angle_gamma 120
_cell_formula_units_Z 1
_cell_length_a 13.2558(3)
_cell_length_b 13.2558(3)
_cell_length_c 7.5358(2)
_cell_measurement_reflns_used 2330
_cell_measurement_temperature 273(2)
_cell_measurement_theta_max 30.890
_cell_measurement_theta_min 3.244
_cell_volume 1146.76(5)
_computing_cell_refinement 'APEX3 (Bruker AXS, 2016)'
_computing_data_collection 'APEX3 (Bruker AXS, 2016)'
_computing_data_reduction 'APEX3 (Bruker AXS, 2016)'
_computing_molecular_graphics 'Diamond v4 (Brandenburg, 2012)'
_computing_publication_material 'Olex2 (Dolomanov et al., 2009)'
_computing_structure_refinement 'SHELXL (Sheldrick, 2015b)'
_computing_structure_solution 'SHELXT (Sheldrick, 2015a)'
_diffrn_ambient_temperature 273.15
_diffrn_detector 'CCD area detector'
_diffrn_detector_area_resol_mean 13.6986
_diffrn_detector_type 'Marmosaic 225'
_diffrn_measured_fraction_theta_full 0.859
_diffrn_measured_fraction_theta_max 0.883
_diffrn_measurement_device '\k-geometry diffractometer'
_diffrn_measurement_device_type 'MD2 microdiffractometer with MK3 mini-kappa'
_diffrn_measurement_method '\f scans'
_diffrn_radiation_collimation 'Rh-coated Si focusing mirrors'
_diffrn_radiation_monochromator 'Silicon 111'
_diffrn_radiation_probe x-ray
_diffrn_radiation_type synchrotron
_diffrn_radiation_wavelength 0.750
_diffrn_reflns_av_R_equivalents 0.0325
_diffrn_reflns_av_unetI/netI 0.0390
_diffrn_reflns_Laue_measured_fraction_full 0.859
_diffrn_reflns_Laue_measured_fraction_max 0.883
_diffrn_reflns_limit_h_max 18
_diffrn_reflns_limit_h_min -17
_diffrn_reflns_limit_k_max 16
_diffrn_reflns_limit_k_min -18
_diffrn_reflns_limit_l_max 3
_diffrn_reflns_limit_l_min -9
_diffrn_reflns_number 3006
_diffrn_reflns_point_group_measured_fraction_full 0.877
_diffrn_reflns_point_group_measured_fraction_max 0.898
_diffrn_reflns_theta_full 26.000
_diffrn_reflns_theta_max 30.891
_diffrn_reflns_theta_min 3.243
_diffrn_source synchrotron
_diffrn_source_type 'Wiggler, Station I911-3, MAX II, MAXLAB'
_diffrn_standards_number 0
_exptl_absorpt_coefficient_mu 0.817
_exptl_absorpt_correction_T_max 0.7461
_exptl_absorpt_correction_T_min 0.6502
_exptl_absorpt_correction_type multi-scan
_exptl_absorpt_process_details
'SADABS-2016/2 (Bruker,2016/2) was used for absorption correction. wR2(int) was 0.0859 before and 0.0729 after correction. The Ratio of minimum to maximum transmission is 0.8715. The \l/2 correction factor is Not present.'
_exptl_crystal_colour colourless
_exptl_crystal_density_diffrn 1.959
_exptl_crystal_description prism
_exptl_crystal_F_000 675
_exptl_crystal_size_max 0.01
_exptl_crystal_size_mid 0.005
_exptl_crystal_size_min 0.005
_refine_diff_density_max 0.763
_refine_diff_density_min -0.587
_refine_diff_density_rms 0.110
_refine_ls_abs_structure_details
;
 Flack x determined using 428 quotients [(I+)-(I-)]/[(I+)+(I-)]
 (Parsons, Flack and Wagner, Acta Cryst. B69 (2013) 249-259).
;
_refine_ls_abs_structure_Flack -0.24(10)
_refine_ls_extinction_method none
_refine_ls_goodness_of_fit_ref 1.112
_refine_ls_hydrogen_treatment undef
_refine_ls_matrix_type full
_refine_ls_number_parameters 77
_refine_ls_number_reflns 1065
_refine_ls_number_restraints 0
_refine_ls_restrained_S_all 1.112
_refine_ls_R_factor_all 0.0458
_refine_ls_R_factor_gt 0.0431
_refine_ls_shift/su_max 0.000
_refine_ls_shift/su_mean 0.000
_refine_ls_structure_factor_coef Fsqd
_refine_ls_weighting_details 'w=1/[\s^2^(Fo^2^)+(0.0871P)^2^+0.8372P] where P=(Fo^2^+2Fc^2^)/3'
_refine_ls_weighting_scheme calc
_refine_ls_wR_factor_gt 0.1216
_refine_ls_wR_factor_ref 0.1322
_reflns_Friedel_coverage 0.908
_reflns_Friedel_fraction_full 0.896
_reflns_Friedel_fraction_max 0.916
_reflns_number_gt 1009
_reflns_number_total 1065
_reflns_threshold_expression 'I > 2\s(I)'
_cod_data_source_file c7cy00996h5.cif
_cod_data_source_block OFF-O-2
_cod_original_cell_volume 1146.76(6)
_cod_database_code 1546913
_shelx_shelxl_version_number 2014/7
_shelx_space_group_comment
;
The symmetry employed for this shelxl refinement is uniquely defined
by the following loop, which should always be used as a source of
symmetry information in preference to the above space-group names.
They are only intended as comments.
;
_olex2_refinement_description
;
1. Twinned data refinement
 Scales: 0.4(2)
 0.6(2)
;
_olex2_submission_special_instructions 'No special instructions were received'

loop_
_space_group_symop_operation_xyz
'x, y, z'
'-y, x-y, z'
'-x+y, -x, z'
'x, y, -z'
'-y, x-y, -z'
'-x+y, -x, -z'
'-y, -x, z'
'-x+y, y, z'
'x, x-y, z'
'-y, -x, -z'
'-x+y, y, -z'
'x, x-y, -z'

loop_
_atom_site_label
_atom_site_type_symbol
_atom_site_fract_x
_atom_site_fract_y
_atom_site_fract_z
_atom_site_U_iso_or_equiv
_atom_site_adp_type
_atom_site_occupancy
_atom_site_site_symmetry_order
_atom_site_calc_flag
_atom_site_refinement_flags_posn
_atom_site_refinement_flags_adp
_atom_site_refinement_flags_occupancy
K001 K 0.0000 0.0000 0.5000 0.0169(6) Uani 1 12 d S T P
Si02 Si 0.23336(9) 0.23391(9) 0.78994(16) 0.0104(3) Uani 1 1 d . . .
Si03 Si 0.33161(14) 0.42469(12) 0.5000 0.0098(4) Uani 1 2 d S T P
O004 O 0.2295(3) 0.4590(6) 0.5000 0.0194(13) Uani 1 4 d S T P
O005 O 0.4590(3) 0.5410(3) 0.5000 0.0232(15) Uani 1 4 d S T P
O006 O 0.2613(4) 0.2642(4) 1.0000 0.0185(8) Uani 1 2 d S T P
O007 O 0.09790(19) 0.1958(4) 0.7416(7) 0.0167(8) Uani 1 2 d S T P
O008 O 0.2543(5) 0.1271(2) 0.7288(8) 0.0226(10) Uani 1 2 d S T P
O009 O 0.3244(3) 0.3508(3) 0.6796(5) 0.0219(7) Uani 1 1 d . . .
O00A O 0.3333 0.6667 0.0000 0.064(5) Uani 1 12 d S T P
C2 C 0.5563(11) 0.4437(11) 0.772(4) 0.112(8) Uani 1 2 d S T P
C3 C 0.502(3) 0.498(3) 1.0000 0.19(2) Uani 1 4 d S T P
C4 C 0.2632(16) 0.526(3) 0.0000 0.125(12) Uani 1 4 d S T P
C0AA C 0.3333 0.6667 0.220(12) 0.20(4) Uani 1 6 d S T P
O1 O 0.478(5) 0.239(2) 0.5000 0.25(2) Uani 1 4 d S T P

loop_
_atom_site_aniso_label
_atom_site_aniso_U_11
_atom_site_aniso_U_22
_atom_site_aniso_U_33
_atom_site_aniso_U_23
_atom_site_aniso_U_13
_atom_site_aniso_U_12
K001 0.0175(8) 0.0175(8) 0.0156(15) 0.000 0.000 0.0088(4)
Si02 0.0138(5) 0.0110(5) 0.0075(6) 0.0013(3) 0.0008(3) 0.0071(3)
Si03 0.0093(6) 0.0086(6) 0.0104(8) 0.000 0.000 0.0036(5)
O004 0.018(2) 0.022(3) 0.019(4) 0.000 0.000 0.0112(15)
O005 0.017(2) 0.017(2) 0.027(4) 0.000 0.000 0.002(2)
O006 0.025(2) 0.023(2) 0.010(2) 0.000 0.000 0.0138(16)
O007 0.0170(14) 0.019(2) 0.015(2) -0.0033(17) -0.0016(9) 0.0094(11)
O008 0.032(3) 0.0216(15) 0.017(3) 0.0010(10) 0.002(2) 0.0161(13)
O009 0.0205(14) 0.0198(15) 0.0223(16) 0.0088(11) 0.0005(12) 0.0078(13)
O00A 0.087(9) 0.087(9) 0.019(10) 0.000 0.000 0.043(5)
C2 0.085(7) 0.085(7) 0.089(18) -0.005(8) 0.005(8) -0.013(9)
C3 0.100(14) 0.100(14) 0.25(7) 0.000 0.000 -0.051(17)
C4 0.19(3) 0.11(2) 0.05(2) 0.000 0.000 0.055(10)
C0AA 0.19(4) 0.19(4) 0.22(13) 0.000 0.000 0.10(2)
O1 0.43(7) 0.21(2) 0.19(7) 0.000 0.000 0.21(4)

loop_
_atom_type_symbol
_atom_type_description
_atom_type_scat_dispersion_real
_atom_type_scat_dispersion_imag
_atom_type_scat_source
C C 0.0040 0.0020 'International Tables Vol C Tables 4.2.6.8 and 6.1.1.4'
K K 0.2270 0.2950 'International Tables Vol C Tables 4.2.6.8 and 6.1.1.4'
O O 0.0130 0.0070 'International Tables Vol C Tables 4.2.6.8 and 6.1.1.4'
Si Si 0.0900 0.0790 'International Tables Vol C Tables 4.2.6.8 and 6.1.1.4'

loop_
_geom_angle_atom_site_label_1
_geom_angle_atom_site_label_2
_geom_angle_atom_site_label_3
_geom_angle
_geom_angle_site_symmetry_1
_geom_angle_site_symmetry_3
O007 K001 O007 134.27(7) . 5_556
O007 K001 O007 84.60(15) 6_556 4_556
O007 K001 O007 134.27(7) 6_556 2
O007 K001 O007 134.27(7) . 6_556
O007 K001 O007 84.60(15) . 2
O007 K001 O007 84.60(15) 5_556 6_556
O007 K001 O007 84.60(15) 5_556 4_556
O007 K001 O007 84.60(15) . 3
O007 K001 O007 134.27(7) 3 4_556
O007 K001 O007 134.27(7) 5_556 3
O007 K001 O007 78.0(2) 5_556 2
O007 K001 O007 78.0(2) 6_556 3
O007 K001 O007 84.60(15) 3 2
O007 K001 O007 78.0(2) . 4_556
O007 K001 O007 134.27(7) 4_556 2
O007 K001 O008 49.11(5) 3 .
O007 K001 O008 89.17(10) 6_556 3
O007 K001 O008 49.11(5) . .
O007 K001 O008 110.43(15) 2 .
O007 K001 O008 89.17(10) 4_556 2
O007 K001 O008 49.11(5) 5_556 6_556
O007 K001 O008 89.17(10) 6_556 .
O007 K001 O008 89.17(10) 3 6_556
O007 K001 O008 171.57(13) 4_556 3
O007 K001 O008 89.17(10) 2 6_556
O007 K001 O008 49.11(5) 2 2
O007 K001 O008 110.43(15) 5_556 4_556
O007 K001 O008 171.57(13) 5_556 .
O007 K001 O008 89.17(10) 3 4_556
O007 K001 O008 110.43(15) . 3
O007 K001 O008 89.17(10) 4_556 .
O007 K001 O008 89.17(10) . 5_556
O007 K001 O008 171.57(13) . 6_556
O007 K001 O008 49.11(5) 5_556 5_556
O007 K001 O008 49.11(5) 6_556 6_556
O007 K001 O008 110.43(15) 6_556 5_556
O007 K001 O008 110.43(15) 4_556 6_556
O007 K001 O008 171.57(13) 3 5_556
O007 K001 O008 89.17(10) . 4_556
O007 K001 O008 49.11(5) 4_556 5_556
O007 K001 O008 49.11(5) 6_556 4_556
O007 K001 O008 89.17(10) 2 5_556
O007 K001 O008 49.11(5) 4_556 4_556
O007 K001 O008 49.11(5) . 2
O007 K001 O008 89.17(10) 5_556 3
O007 K001 O008 89.17(10) 5_556 2
O007 K001 O008 49.11(5) 3 3
O007 K001 O008 171.57(13) 6_556 2
O007 K001 O008 49.11(5) 2 3
O007 K001 O008 110.43(15) 3 2
O007 K001 O008 171.57(13) 2 4_556
O008 K001 O008 96.43(13) 5_556 4_556
O008 K001 O008 96.43(13) 5_556 6_556
O008 K001 O008 96.43(13) . 3
O008 K001 O008 129.00(6) 2 4_556
O008 K001 O008 129.00(5) 5_556 3
O008 K001 O008 61.14(19) . 4_556
O008 K001 O008 96.43(13) 2 .
O008 K001 O008 96.43(13) 6_556 4_556
O008 K001 O008 129.00(6) 2 6_556
O008 K001 O008 129.00(5) . 6_556
O008 K001 O008 96.43(13) 2 3
O008 K001 O008 61.14(19) 5_556 2
O008 K001 O008 129.00(5) 4_556 3
O008 K001 O008 129.00(5) 5_556 .
O008 K001 O008 61.14(19) 6_556 3
O006 Si02 K001 138.90(17) . .
O006 Si02 O007 111.7(3) . .
O006 Si02 O008 111.7(3) . .
O006 Si02 O009 106.9(2) . .
O007 Si02 K001 45.72(15) . .
O008 Si02 K001 63.4(2) . .
O008 Si02 O007 107.6(3) . .
O009 Si02 K001 113.28(14) . .
O009 Si02 O007 110.7(2) . .
O009 Si02 O008 108.2(2) . .
O004 Si03 O009 110.93(17) . .
O004 Si03 O009 110.93(17) . 4_556
O005 Si03 O004 110.5(4) . .
O005 Si03 O009 106.81(19) . 4_556
O005 Si03 O009 106.81(19) . .
O009 Si03 O009 110.7(3) . 4_556
Si03 O004 Si03 152.0(5) 8 .
Si03 O005 Si03 170.9(5) 7_665 .
Si02 O006 Si02 152.5(3) . 4_557
Si02 O007 K001 110.26(15) 8 .
Si02 O007 K001 110.26(15) . .
Si02 O007 Si02 139.5(3) . 8
Si02 O008 K001 91.0(2) . .
Si02 O008 K001 91.0(2) 9 .
Si02 O008 Si02 143.0(4) . 9
Si02 O009 Si03 141.0(2) . .
C4 O00A C4 120.000(4) 3_565 2_665
C4 O00A C4 120.000(1) . 2_665
C4 O00A C4 120.000(1) 3_565 .
C4 O00A C0AA 90.000(6) 3_565 .
C4 O00A C0AA 90.000(15) 2_665 .
C4 O00A C0AA 90.001(15) 2_665 4
C4 O00A C0AA 90.000(9) . .
C4 O00A C0AA 90.001(9) . 4
C4 O00A C0AA 89.998(6) 3_565 4
C0AA O00A C0AA 180.0 4 .

loop_
_geom_bond_atom_site_label_1
_geom_bond_atom_site_label_2
_geom_bond_distance
_geom_bond_site_symmetry_2
K001 O007 2.892(5) .
K001 O007 2.892(5) 4_556
K001 O007 2.892(5) 3
K001 O007 2.892(5) 5_556
K001 O007 2.892(5) 6_556
K001 O007 2.892(5) 2
K001 O008 3.390(6) 2
K001 O008 3.390(6) 3
K001 O008 3.390(6) 4_556
K001 O008 3.390(6) .
K001 O008 3.390(6) 6_556
K001 O008 3.390(6) 5_556
Si02 O006 1.6296(17) .
Si02 O007 1.6448(19) .
Si02 O008 1.639(2) .
Si02 O009 1.637(3) .
Si03 O004 1.629(2) .
Si03 O005 1.6203(17) .
Si03 O009 1.645(3) 4_556
Si03 O009 1.645(3) .
O004 Si03 1.629(2) 8
O005 Si03 1.6203(17) 7_665
O006 Si02 1.6296(16) 4_557
O007 Si02 1.6448(19) 8
O008 Si02 1.639(2) 9
O00A C4 1.61(4) 3_565
O00A C4 1.61(4) 2_665
O00A C4 1.61(4) .
O00A C0AA 1.66(9) 4
O00A C0AA 1.66(9) .

loop_
_geom_torsion_atom_site_label_1
_geom_torsion_atom_site_label_2
_geom_torsion_atom_site_label_3
_geom_torsion_atom_site_label_4
_geom_torsion
_geom_torsion_site_symmetry_1
_geom_torsion_site_symmetry_4
K001 Si02 O006 Si02 4.8(10) . 4_557
K001 Si02 O007 Si02 179.1(7) . 8
K001 Si02 O008 Si02 -92.9(6) . 9
K001 Si02 O009 Si03 27.2(4) . .
O004 Si03 O009 Si02 55.2(5) . .
O005 Si03 O004 Si03 180.0 . 8
O005 Si03 O009 Si02 175.7(4) . .
O006 Si02 O007 K001 -138.1(2) . .
O006 Si02 O007 Si02 41.0(6) . 8
O006 Si02 O008 K001 135.0(2) . .
O006 Si02 O008 Si02 42.1(7) . 9
O006 Si02 O009 Si03 -144.1(4) . .
O007 Si02 O006 Si02 51.4(8) . 4_557
O007 Si02 O008 K001 12.1(3) . .
O007 Si02 O008 Si02 -80.8(7) . 9
O007 Si02 O009 Si03 -22.3(4) . .
O008 Si02 O006 Si02 -69.2(8) . 4_557
O008 Si02 O007 K001 -15.2(3) . .
O008 Si02 O007 Si02 164.0(5) . 8
O008 Si02 O009 Si03 95.4(4) . .
O009 Si02 O006 Si02 172.7(7) . 4_557
O009 Si02 O007 K001 102.8(2) . .
O009 Si02 O007 Si02 -78.0(5) . 8
O009 Si02 O008 K001 -107.52(18) . .
O009 Si02 O008 Si02 159.6(6) . 9
O009 Si03 O004 Si03 -61.72(16) . 8
O009 Si03 O004 Si03 61.72(16) 4_556 8
O009 Si03 O009 Si02 -68.4(5) 4_556 .

loop_
_twin_individual_id
_twin_individual_mass_fraction_refined
1 0.4(2)
2 0.6(2)
